data_7009213
loop_
_publ_author_name
'Raston, Colin L.'
'Skelton, Brian W.'
'Tolhurst, Vicki-Anne'
'White, Allan H.'

_publ_section_title
;
 Geminal arsa(III)amide and trisubstituted antimony and bismuth amides
 from the sterically hindered, N-functionalised amido ligand
 [{2-(6-Me)C5H3N}NSiMe3]&#x2212;
;
_journal_issue 8
_journal_name_full 'Journal of the Chemical Society, Dalton Transactions'
_journal_page_first 1279
_journal_paper_doi 10.1039/a909338i
_journal_year 2000
_chemical_formula_sum 'C27 H45 Bi N6 Si3'
_chemical_formula_weight 746.94
_space_group_IT_number 2
_symmetry_cell_setting triclinic
_symmetry_space_group_name_Hall '-P 1'
_symmetry_space_group_name_H-M 'P -1'
_cell_angle_alpha 116.11(2)
_cell_angle_beta 94.03(3)
_cell_angle_gamma 104.73(2)
_cell_formula_units_Z 2
_cell_length_a 14.912(5)
_cell_length_b 11.812(4)
_cell_length_c 11.389(4)
_cell_measurement_reflns_used 8
_cell_measurement_temperature 293
_cell_measurement_theta_max 18.8
_cell_measurement_theta_min 16.2
_cell_volume 1703.4(11)
_computing_cell_refinement 'Enraf Nonius software'
_computing_data_collection 'Enraf Nonius software'
_computing_data_reduction xtal
_computing_molecular_graphics xtal
_computing_publication_material 'xtal BONDLA CIFIO'
_computing_structure_refinement xtal
_computing_structure_solution xtal
_diffrn_ambient_temperature 293
_diffrn_measurement_device_type CAD4
_diffrn_measurement_method '2\q-\w scans'
_diffrn_radiation_detector 'single counter'
_diffrn_radiation_monochromator graphite
_diffrn_radiation_source 'sealed tube'
_diffrn_radiation_type 'Mo K\a'
_diffrn_radiation_wavelength .71073
_diffrn_reflns_av_R_equivalents .024
_diffrn_reflns_av_sigmaI/netI .04
_diffrn_reflns_limit_h_max 17
_diffrn_reflns_limit_h_min -17
_diffrn_reflns_limit_k_max 14
_diffrn_reflns_limit_k_min -12
_diffrn_reflns_limit_l_max 0
_diffrn_reflns_limit_l_min -13
_diffrn_reflns_number 6143
_diffrn_reflns_reduction_process perpendicular_monochr_Lp
_diffrn_reflns_theta_max 24.97
_diffrn_reflns_theta_min 1.44
_diffrn_standards_decay_% 0
_diffrn_standards_interval_time 60
_diffrn_standards_number 8
_exptl_absorpt_coefficient_mu 5.3
_exptl_absorpt_correction_T_max .38
_exptl_absorpt_correction_T_min .3
_exptl_absorpt_correction_type gaussian
_exptl_absorpt_process_details 'XTAL absorb'
_exptl_crystal_colour colourless
_exptl_crystal_density_diffrn 1.456
_exptl_crystal_description prism
_exptl_crystal_F_000 748
_exptl_crystal_size_max .28
_exptl_crystal_size_mid .28
_exptl_crystal_size_min .2
_refine_diff_density_max 1.063
_refine_diff_density_min -1.092
_refine_ls_abs_structure_details none
_refine_ls_extinction_coef 1778(121)
_refine_ls_extinction_expression Eq22_p292_"Cryst._Comp."_Munksgaard_1970
_refine_ls_extinction_method Zachariasen
_refine_ls_goodness_of_fit_all 1.392
_refine_ls_goodness_of_fit_ref 1.45
_refine_ls_hydrogen_treatment noref
_refine_ls_matrix_type full
_refine_ls_number_constraints 0
_refine_ls_number_parameters 335
_refine_ls_number_reflns 5176
_refine_ls_number_restraints 0
_refine_ls_R_factor_all .049
_refine_ls_R_factor_gt .038
_refine_ls_shift/su_max .073
_refine_ls_shift/su_mean .001
_refine_ls_structure_factor_coef F
_refine_ls_weighting_scheme sigma
_refine_ls_wR_factor_all .039
_refine_ls_wR_factor_ref .038
_reflns_limit_h_max 17
_reflns_limit_h_min 0
_reflns_limit_k_max 13
_reflns_limit_k_min -14
_reflns_limit_l_max 13
_reflns_limit_l_min -13
_reflns_number_gt 5176
_reflns_number_total 5986
_reflns_threshold_expression 'I    > 2.00 sig(I   )'
_cod_data_source_file a909338i.txt
_cod_data_source_block vtb70
_cod_original_sg_symbol_Hall -p_1
_cod_original_sg_symbol_H-M P_-1
_cod_original_formula_sum 'C27 H45 Bi1 N6 Si3'
_cod_database_code 7009213

loop_
_symmetry_equiv_pos_as_xyz
+x,+y,+z
-x,-y,-z

loop_
_atom_site_label
_atom_site_fract_x
_atom_site_fract_y
_atom_site_fract_z
_atom_site_U_iso_or_equiv
_atom_site_adp_type
_atom_site_calc_flag
_atom_site_calc_attached_atom
_atom_site_occupancy
_atom_site_disorder_assembly
_atom_site_disorder_group
Bi .18598(2) .15048(2) .14019(3) .03671(12) Uani ? ? 1.00000 ? ?
N11 .2163(4) -.0791(5) .0106(5) .045(2) Uani ? ? 1.00000 ? ?
C12 .2559(5) -.0604(7) .1313(7) .046(3) Uani ? ? 1.00000 ? ?
N12 .2718(4) .0650(5) .2361(5) .041(2) Uani ? ? 1.00000 ? ?
Si1 .31982(15) .1096(2) .3996(2) .0514(9) Uani ? ? 1.00000 ? ?
C121 .4338(6) .0723(9) .4140(9) .082(5) Uani ? ? 1.00000 ? ?
C122 .2344(6) .0220(10) .4662(9) .083(5) Uani ? ? 1.00000 ? ?
C123 .3490(6) .2901(9) .5090(8) .080(4) Uani ? ? 1.00000 ? ?
C13 .2748(6) -.1680(7) .1402(8) .062(4) Uani ? ? 1.00000 ? ?
C14 .2578(6) -.2840(7) .0264(9) .066(4) Uani ? ? 1.00000 ? ?
C15 .2179(6) -.3007(7) -.0965(8) .064(4) Uani ? ? 1.00000 ? ?
C16 .1965(5) -.1966(7) -.1003(7) .052(3) Uani ? ? 1.00000 ? ?
C161 .1480(7) -.2070(8) -.2255(8) .077(4) Uani ? ? 1.00000 ? ?
N21 .1621(4) .2794(5) .0091(5) .045(3) Uani ? ? 1.00000 ? ?
C22 .2425(5) .2636(6) -.0338(6) .042(3) Uani ? ? 1.00000 ? ?
N22 .2943(4) .2214(5) .0348(6) .047(3) Uani ? ? 1.00000 ? ?
Si2 .40036(16) .1910(2) -.0031(2) .0597(10) Uani ? ? 1.00000 ? ?
C221 .4893(7) .3408(11) .0082(12) .112(6) Uani ? ? 1.00000 ? ?
C222 .3821(7) .0500(10) -.1709(10) .100(6) Uani ? ? 1.00000 ? ?
C223 .4571(6) .1571(10) .1215(9) .082(5) Uani ? ? 1.00000 ? ?
C23 .2661(6) .2939(8) -.1353(8) .065(4) Uani ? ? 1.00000 ? ?
C24 .2056(7) .3371(8) -.1903(8) .071(4) Uani ? ? 1.00000 ? ?
C25 .1240(6) .3519(8) -.1462(8) .066(4) Uani ? ? 1.00000 ? ?
C26 .1026(5) .3199(7) -.0478(8) .055(3) Uani ? ? 1.00000 ? ?
C261 .0142(6) .3288(9) .0049(10) .084(5) Uani ? ? 1.00000 ? ?
N31 .0980(4) .1937(5) .3416(5) .043(2) Uani ? ? 1.00000 ? ?
C32 .1425(4) .3247(6) .3865(6) .039(3) Uani ? ? 1.00000 ? ?
N32 .2120(4) .3515(5) .3241(5) .042(2) Uani ? ? 1.00000 ? ?
Si3 .28073(16) .5157(2) .3696(2) .0610(10) Uani ? ? 1.00000 ? ?
C321 .3355(7) .6122(8) .5524(9) .092(5) Uani ? ? 1.00000 ? ?
C322 .2077(8) .6052(8) .3285(11) .098(6) Uani ? ? 1.00000 ? ?
C323 .3791(7) .5195(9) .2807(10) .110(5) Uani ? ? 1.00000 ? ?
C33 .1126(5) .4187(6) .4912(7) .047(3) Uani ? ? 1.00000 ? ?
C34 .0417(5) .3738(8) .5466(7) .058(4) Uani ? ? 1.00000 ? ?
C35 -.0020(5) .2387(8) .4997(8) .056(4) Uani ? ? 1.00000 ? ?
C36 .0271(5) .1523(7) .3957(7) .049(3) Uani ? ? 1.00000 ? ?
C361 -.0192(6) .0024(7) .3280(8) .068(4) Uani ? ? 1.00000 ? ?
H121a .42515 -.01940 .36012 .12000 Uiso ? ? 1.00000 ? ?
H121b .48044 .12173 .38370 .12000 Uiso ? ? 1.00000 ? ?
H121c .46252 .09734 .50384 .12000 Uiso ? ? 1.00000 ? ?
H122a .17591 .04120 .46392 .11600 Uiso ? ? 1.00000 ? ?
H122b .21848 -.07461 .41172 .11600 Uiso ? ? 1.00000 ? ?
H122c .25875 .04276 .55542 .11600 Uiso ? ? 1.00000 ? ?
H123a .39607 .34083 .47772 .11500 Uiso ? ? 1.00000 ? ?
H123b .29536 .32048 .50896 .11500 Uiso ? ? 1.00000 ? ?
H123c .37730 .31992 .59993 .11500 Uiso ? ? 1.00000 ? ?
H13 .29809 -.15992 .22709 .07500 Uiso ? ? 1.00000 ? ?
H14 .27335 -.35667 .03214 .08000 Uiso ? ? 1.00000 ? ?
H15 .20644 -.38423 -.17825 .07900 Uiso ? ? 1.00000 ? ?
H161a .08974 -.28141 -.26708 .11200 Uiso ? ? 1.00000 ? ?
H161b .18719 -.22000 -.29105 .11200 Uiso ? ? 1.00000 ? ?
H161c .13228 -.12660 -.20585 .11200 Uiso ? ? 1.00000 ? ?
H221a .46578 .37083 -.04988 .15000 Uiso ? ? 1.00000 ? ?
H221b .50358 .41683 .09960 .15000 Uiso ? ? 1.00000 ? ?
H221c .54859 .32959 -.00946 .15000 Uiso ? ? 1.00000 ? ?
H222a .33801 -.02991 -.17822 .14000 Uiso ? ? 1.00000 ? ?
H222b .35371 .06691 -.23832 .14000 Uiso ? ? 1.00000 ? ?
H222c .43814 .03067 -.19460 .14000 Uiso ? ? 1.00000 ? ?
H223a .47042 .23055 .20987 .12000 Uiso ? ? 1.00000 ? ?
H223b .41533 .08012 .12313 .12000 Uiso ? ? 1.00000 ? ?
H223c .51487 .13922 .10330 .12000 Uiso ? ? 1.00000 ? ?
H23 .32610 .28573 -.16534 .08200 Uiso ? ? 1.00000 ? ?
H24 .22070 .35693 -.26263 .08300 Uiso ? ? 1.00000 ? ?
H25 .08259 .38611 -.18242 .08100 Uiso ? ? 1.00000 ? ?
H261a .02336 .36275 .10164 .11700 Uiso ? ? 1.00000 ? ?
H261b -.01615 .38352 -.01450 .11700 Uiso ? ? 1.00000 ? ?
H261c -.03409 .24335 -.03396 .11700 Uiso ? ? 1.00000 ? ?
H321a .28836 .61494 .60614 .13200 Uiso ? ? 1.00000 ? ?
H321b .37648 .56859 .57636 .13200 Uiso ? ? 1.00000 ? ?
H321c .37425 .70082 .58112 .13200 Uiso ? ? 1.00000 ? ?
H322a .18076 .56105 .23584 .13600 Uiso ? ? 1.00000 ? ?
H322b .15677 .60948 .37672 .13600 Uiso ? ? 1.00000 ? ?
H322c .24388 .69537 .35381 .13600 Uiso ? ? 1.00000 ? ?
H323a .42074 .47684 .30129 .13000 Uiso ? ? 1.00000 ? ?
H323b .35627 .47384 .18626 .13000 Uiso ? ? 1.00000 ? ?
H323c .41854 .60827 .30447 .13000 Uiso ? ? 1.00000 ? ?
H33 .14167 .51299 .52276 .05900 Uiso ? ? 1.00000 ? ?
H34 .02193 .43836 .62025 .07300 Uiso ? ? 1.00000 ? ?
H35 -.05146 .20570 .53965 .06900 Uiso ? ? 1.00000 ? ?
H361a -.08636 -.02568 .31569 .09900 Uiso ? ? 1.00000 ? ?
H361b .00523 -.03951 .37346 .09900 Uiso ? ? 1.00000 ? ?
H361c -.00796 -.03803 .23843 .09900 Uiso ? ? 1.00000 ? ?

loop_
_atom_site_aniso_label
_atom_site_aniso_U_11
_atom_site_aniso_U_22
_atom_site_aniso_U_33
_atom_site_aniso_U_12
_atom_site_aniso_U_13
_atom_site_aniso_U_23
Bi .04157(16) .03231(15) .03994(15) .01448(11) .00849(10) .01884(11)
N11 .059(4) .042(3) .042(3) .023(3) .014(3) .023(3)
C12 .046(4) .048(4) .059(5) .020(3) .014(4) .034(4)
N12 .047(3) .035(3) .046(3) .016(3) .007(3) .022(3)
Si1 .0543(13) .0575(13) .0471(12) .0225(11) .0052(10) .0270(11)
C121 .067(6) .095(7) .093(7) .039(5) .006(5) .044(6)
C122 .084(7) .115(8) .075(6) .032(6) .019(5) .065(6)
C123 .091(7) .080(6) .056(5) .039(5) -.009(5) .018(5)
C13 .080(6) .046(5) .061(5) .024(4) .001(4) .028(4)
C14 .073(6) .045(5) .091(7) .033(4) .016(5) .035(5)
C15 .080(6) .043(5) .060(5) .031(4) .006(4) .012(4)
C16 .061(5) .047(4) .049(4) .022(4) .013(4) .019(4)
C161 .111(7) .064(6) .045(5) .036(5) .004(5) .016(4)
N21 .053(4) .053(4) .050(3) .029(3) .014(3) .034(3)
C22 .054(4) .029(3) .043(4) .020(3) .017(3) .013(3)
N22 .053(4) .049(4) .056(4) .026(3) .017(3) .035(3)
Si2 .0582(14) .0686(15) .0800(16) .0340(12) .0324(12) .0489(13)
C221 .081(7) .111(8) .192(12) .038(6) .078(8) .102(9)
C222 .123(9) .120(9) .088(7) .080(7) .059(7) .049(7)
C223 .055(5) .114(8) .102(7) .043(5) .030(5) .062(6)
C23 .086(6) .065(5) .075(6) .039(5) .041(5) .049(5)
C24 .111(8) .061(5) .065(5) .037(5) .029(5) .044(5)
C25 .087(6) .058(5) .071(6) .031(5) .004(5) .043(5)
C26 .058(5) .043(4) .063(5) .013(4) .004(4) .027(4)
C261 .064(6) .095(7) .119(8) .040(5) .020(6) .066(7)
N31 .044(3) .035(3) .050(3) .013(3) .008(3) .021(3)
C32 .034(4) .042(4) .044(4) .016(3) .004(3) .022(3)
N32 .044(3) .039(3) .047(3) .010(3) .013(3) .023(3)
Si3 .0635(14) .0355(12) .0695(15) .0043(10) .0179(12) .0182(11)
C321 .086(7) .057(6) .076(6) -.009(5) -.002(5) .003(5)
C322 .132(9) .051(6) .120(8) .029(6) .029(7) .048(6)
C323 .092(7) .064(6) .115(8) -.022(5) .044(6) .016(6)
C33 .054(4) .036(4) .043(4) .012(3) .011(3) .012(3)
C34 .062(5) .060(5) .051(5) .029(4) .020(4) .018(4)
C35 .058(5) .063(5) .057(5) .020(4) .021(4) .036(4)
C36 .050(4) .045(4) .055(5) .012(4) .006(4) .029(4)
C361 .074(6) .046(5) .075(6) -.002(4) .015(5) .033(4)

loop_
_atom_type_symbol
_atom_type_description
_atom_type_oxidation_number
_atom_type_number_in_cell
_atom_type_scat_dispersion_real
_atom_type_scat_dispersion_imag
_atom_type_scat_source
C ? 0 54 .002014 .002014 'Int Tables Vol IV Tables 2.2B and 2.3.1'
N ? 0 12 .004028 .002991 'Int Tables Vol IV Tables 2.2B and 2.3.1'
Bi ? 0 2 -4.861 10.559 'Int Tables Vol IV Tables 2.2B and 2.3.1'
Si ? 0 6 .072021 .070984 'Int Tables Vol IV Tables 2.2B and 2.3.1'
H ? 0 90 0 0 'Int Tables Vol IV Tables 2.2B and 2.3.1'

loop_
_diffrn_attenuator_code
_diffrn_attenuator_scale
? ?

loop_
_geom_angle_atom_site_label_1
_geom_angle_atom_site_label_2
_geom_angle_atom_site_label_3
_geom_angle_site_symmetry_1
_geom_angle_site_symmetry_2
_geom_angle_site_symmetry_3
_geom_angle
_geom_angle_publ_flag
N11 Bi N12 . . . 55.26(18) ?
N11 Bi N21 . . . 118.43(19) ?
N11 Bi N22 . . . 84.6(2) ?
N11 Bi N31 . . . 119.9(2) ?
N11 Bi N32 . . . 152.8(2) ?
N12 Bi N21 . . . 154.6(2) ?
N12 Bi N22 . . . 99.8(2) ?
N12 Bi N31 . . . 85.5(2) ?
N12 Bi N32 . . . 97.8(2) ?
N21 Bi N22 . . . 55.0(2) ?
N21 Bi N31 . . . 114.8(2) ?
N21 Bi N32 . . . 83.6(2) ?
N22 Bi N31 . . . 151.87(16) ?
N22 Bi N32 . . . 97.5(2) ?
N31 Bi N32 . . . 54.40(19) ?
Bi N11 C12 . . . 87.1(4) ?
Bi N11 C16 . . . 149.6(6) ?
C12 N11 C16 . . . 121.3(7) ?
N11 C12 N12 . . . 114.9(8) ?
N11 C12 C13 . . . 118.9(6) ?
N12 C12 C13 . . . 126.1(7) ?
Bi N12 C12 . . . 101.2(5) ?
Bi N12 Si1 . . . 134.2(3) ?
C12 N12 Si1 . . . 122.6(6) ?
N12 Si1 C121 . . . 112.3(4) ?
N12 Si1 C122 . . . 110.3(3) ?
N12 Si1 C123 . . . 111.1(4) ?
C121 Si1 C122 . . . 109.1(5) ?
C121 Si1 C123 . . . 105.7(4) ?
C122 Si1 C123 . . . 108.2(4) ?
Si1 C121 H121a . . . 111.3(6) ?
Si1 C121 H121b . . . 109.8(9) ?
Si1 C121 H121c . . . 114.1(7) ?
H121a C121 H121b . . . 107.6(9) ?
H121a C121 H121c . . . 107.9(12) ?
H121b C121 H121c . . . 105.9(7) ?
Si1 C122 H122a . . . 111.7(10) ?
Si1 C122 H122b . . . 110.5(7) ?
Si1 C122 H122c . . . 112.7(6) ?
H122a C122 H122b . . . 106.4(7) ?
H122a C122 H122c . . . 108.6(9) ?
H122b C122 H122c . . . 106.6(13) ?
Si1 C123 H123a . . . 110.7(6) ?
Si1 C123 H123b . . . 112.8(6) ?
Si1 C123 H123c . . . 114.2(9) ?
H123a C123 H123b . . . 105.4(11) ?
H123a C123 H123c . . . 105.1(7) ?
H123b C123 H123c . . . 108.0(8) ?
C12 C13 C14 . . . 118.7(9) ?
C12 C13 H13 . . . 120.8(6) ?
C14 C13 H13 . . . 120.4(10) ?
C13 C14 C15 . . . 121.3(9) ?
C13 C14 H14 . . . 118.6(10) ?
C15 C14 H14 . . . 120.1(7) ?
C14 C15 C16 . . . 118.3(6) ?
C14 C15 H15 . . . 120.9(10) ?
C16 C15 H15 . . . 120.8(9) ?
N11 C16 C15 . . . 121.3(8) ?
N11 C16 C161 . . . 116.3(8) ?
C15 C16 C161 . . . 122.5(6) ?
C16 C161 H161a . . . 111.6(9) ?
C16 C161 H161b . . . 111.9(9) ?
C16 C161 H161c . . . 110.1(6) ?
H161a C161 H161b . . . 106.8(6) ?
H161a C161 H161c . . . 107.9(10) ?
H161b C161 H161c . . . 108.4(10) ?
Bi N21 C22 . . . 87.7(5) ?
Bi N21 C26 . . . 148.5(5) ?
C22 N21 C26 . . . 121.3(7) ?
N21 C22 N22 . . . 113.5(7) ?
N21 C22 C23 . . . 119.1(8) ?
N22 C22 C23 . . . 127.3(7) ?
Bi N22 C22 . . . 101.7(4) ?
Bi N22 Si2 . . . 133.1(4) ?
C22 N22 Si2 . . . 122.5(5) ?
N22 Si2 C221 . . . 111.5(4) ?
N22 Si2 C222 . . . 112.3(4) ?
N22 Si2 C223 . . . 110.4(4) ?
C221 Si2 C222 . . . 108.8(5) ?
C221 Si2 C223 . . . 104.7(5) ?
C222 Si2 C223 . . . 108.9(5) ?
Si2 C221 H221a . . . 112.1(7) ?
Si2 C221 H221b . . . 110.4(11) ?
Si2 C221 H221c . . . 114.4(10) ?
H221a C221 H221b . . . 105.2(12) ?
H221a C221 H221c . . . 108.3(14) ?
H221b C221 H221c . . . 105.8(9) ?
Si2 C222 H222a . . . 110.4(9) ?
Si2 C222 H222b . . . 110.2(9) ?
Si2 C222 H222c . . . 114.5(7) ?
H222a C222 H222b . . . 106.3(9) ?
H222a C222 H222c . . . 107.6(12) ?
H222b C222 H222c . . . 107.4(11) ?
Si2 C223 H223a . . . 111.2(9) ?
Si2 C223 H223b . . . 110.5(6) ?
Si2 C223 H223c . . . 112.6(9) ?
H223a C223 H223b . . . 106.9(11) ?
H223a C223 H223c . . . 108.2(7) ?
H223b C223 H223c . . . 107.2(11) ?
C22 C23 C24 . . . 118.8(9) ?
C22 C23 H23 . . . 119.9(10) ?
C24 C23 H23 . . . 121.3(10) ?
C23 C24 C25 . . . 121.3(10) ?
C23 C24 H24 . . . 119.6(10) ?
C25 C24 H24 . . . 119.1(11) ?
C24 C25 C26 . . . 118.3(10) ?
C24 C25 H25 . . . 121.3(10) ?
C26 C25 H25 . . . 120.4(9) ?
N21 C26 C25 . . . 121.1(8) ?
N21 C26 C261 . . . 116.3(9) ?
C25 C26 C261 . . . 122.6(9) ?
C26 C261 H261a . . . 113.9(8) ?
C26 C261 H261b . . . 114.5(11) ?
C26 C261 H261c . . . 111.8(8) ?
H261a C261 H261b . . . 106.0(9) ?
H261a C261 H261c . . . 105.8(12) ?
H261b C261 H261c . . . 104.0(8) ?
Bi N31 C32 . . . 86.5(4) ?
Bi N31 C36 . . . 150.4(4) ?
C32 N31 C36 . . . 121.1(6) ?
N31 C32 N32 . . . 114.7(6) ?
N31 C32 C33 . . . 118.6(6) ?
N32 C32 C33 . . . 126.7(6) ?
Bi N32 C32 . . . 102.6(3) ?
Bi N32 Si3 . . . 133.7(3) ?
C32 N32 Si3 . . . 122.1(4) ?
N32 Si3 C321 . . . 111.5(4) ?
N32 Si3 C322 . . . 111.1(4) ?
N32 Si3 C323 . . . 111.8(4) ?
C321 Si3 C322 . . . 108.6(5) ?
C321 Si3 C323 . . . 106.6(4) ?
C322 Si3 C323 . . . 107.0(6) ?
Si3 C321 H321a . . . 111.7(6) ?
Si3 C321 H321b . . . 110.3(6) ?
Si3 C321 H321c . . . 114.4(9) ?
H321a C321 H321b . . . 105.6(11) ?
H321a C321 H321c . . . 108.2(8) ?
H321b C321 H321c . . . 106.2(8) ?
Si3 C322 H322a . . . 111.0(8) ?
Si3 C322 H322b . . . 109.9(10) ?
Si3 C322 H322c . . . 112.3(8) ?
H322a C322 H322b . . . 108.3(10) ?
H322a C322 H322c . . . 108.4(13) ?
H322b C322 H322c . . . 106.8(9) ?
Si3 C323 H323a . . . 110.4(10) ?
Si3 C323 H323b . . . 111.3(7) ?
Si3 C323 H323c . . . 113.6(8) ?
H323a C323 H323b . . . 107.7(9) ?
H323a C323 H323c . . . 106.1(9) ?
H323b C323 H323c . . . 107.4(13) ?
C32 C33 C34 . . . 119.1(6) ?
C32 C33 H33 . . . 120.2(7) ?
C34 C33 H33 . . . 120.7(7) ?
C33 C34 C35 . . . 121.1(7) ?
C33 C34 H34 . . . 119.3(8) ?
C35 C34 H34 . . . 119.5(8) ?
C34 C35 C36 . . . 117.5(8) ?
C34 C35 H35 . . . 121.8(7) ?
C36 C35 H35 . . . 120.7(8) ?
N31 C36 C35 . . . 122.6(7) ?
N31 C36 C361 . . . 114.3(6) ?
C35 C36 C361 . . . 123.1(7) ?
C36 C361 H361a . . . 114.4(8) ?
C36 C361 H361b . . . 113.4(7) ?
C36 C361 H361c . . . 110.4(8) ?
H361a C361 H361b . . . 107.9(9) ?
H361a C361 H361c . . . 104.0(7) ?
H361b C361 H361c . . . 106.1(9) ?

loop_
_geom_bond_atom_site_label_1
_geom_bond_atom_site_label_2
_geom_bond_site_symmetry_1
_geom_bond_site_symmetry_2
_geom_bond_distance
_geom_bond_publ_flag
Bi N11 . . 2.632(6) ?
Bi N12 . . 2.298(7) ?
Bi N21 . . 2.623(8) ?
Bi N22 . . 2.285(6) ?
Bi N31 . . 2.641(6) ?
Bi N32 . . 2.284(5) ?
N11 C12 . . 1.357(10) ?
N11 C16 . . 1.343(8) ?
C12 N12 . . 1.378(8) ?
C12 C13 . . 1.413(14) ?
N12 Si1 . . 1.736(6) ?
Si1 C121 . . 1.875(11) ?
Si1 C122 . . 1.851(11) ?
Si1 C123 . . 1.844(9) ?
C121 H121a . . .948(9) ?
C121 H121b . . .974(11) ?
C121 H121c . . .962(10) ?
C122 H122a . . .957(11) ?
C122 H122b . . .980(10) ?
C122 H122c . . .952(10) ?
C123 H123a . . .994(10) ?
C123 H123b . . .956(11) ?
C123 H123c . . .957(9) ?
C13 C14 . . 1.355(10) ?
C13 H13 . . .981(9) ?
C14 C15 . . 1.390(14) ?
C14 H14 . . .971(10) ?
C15 C16 . . 1.364(14) ?
C15 H15 . . .976(7) ?
C16 C161 . . 1.493(13) ?
C161 H161a . . .969(8) ?
C161 H161b . . .963(10) ?
C161 H161c . . .970(10) ?
N21 C22 . . 1.350(10) ?
N21 C26 . . 1.358(12) ?
C22 N22 . . 1.382(11) ?
C22 C23 . . 1.395(13) ?
N22 Si2 . . 1.750(7) ?
Si2 C221 . . 1.868(12) ?
Si2 C222 . . 1.843(9) ?
Si2 C223 . . 1.841(13) ?
C221 H221a . . .960(16) ?
C221 H221b . . .992(10) ?
C221 H221c . . .950(11) ?
C222 H222a . . .968(11) ?
C222 H222b . . .971(13) ?
C222 H222c . . .948(12) ?
C223 H223a . . .960(8) ?
C223 H223b . . .971(11) ?
C223 H223c . . .953(9) ?
C23 C24 . . 1.380(16) ?
C23 H23 . . .993(9) ?
C24 C25 . . 1.372(14) ?
C24 H24 . . .976(11) ?
C25 C26 . . 1.365(14) ?
C25 H25 . . .975(11) ?
C26 C261 . . 1.495(13) ?
C261 H261a . . .978(11) ?
C261 H261b . . .965(13) ?
C261 H261c . . .962(8) ?
N31 C32 . . 1.353(8) ?
N31 C36 . . 1.352(10) ?
C32 N32 . . 1.347(9) ?
C32 C33 . . 1.419(9) ?
N32 Si3 . . 1.763(6) ?
Si3 C321 . . 1.871(9) ?
Si3 C322 . . 1.864(13) ?
Si3 C323 . . 1.843(11) ?
C321 H321a . . .961(10) ?
C321 H321b . . .987(12) ?
C321 H321c . . .949(9) ?
C322 H322a . . .947(10) ?
C322 H322b . . .967(12) ?
C322 H322c . . .961(9) ?
C323 H323a . . .968(12) ?
C323 H323b . . .953(10) ?
C323 H323c . . .965(10) ?
C33 C34 . . 1.378(12) ?
C33 H33 . . .969(7) ?
C34 C35 . . 1.389(11) ?
C34 H34 . . .979(8) ?
C35 C36 . . 1.366(10) ?
C35 H35 . . .980(9) ?
C36 C361 . . 1.519(10) ?
C361 H361a . . .950(8) ?
C361 H361b . . .968(11) ?
C361 H361c . . .966(9) ?

loop_
_geom_contact_atom_site_label_1
_geom_contact_atom_site_label_2
_geom_contact_distance
_geom_contact_site_symmetry_1
_geom_contact_site_symmetry_2
_geom_contact_publ_flag
Bi C12 2.901(9) . . ?
Bi Si1 3.723(3) . . ?
Bi C123 4.087(9) . . ?
Bi C16 3.852(7) . . ?
Bi C22 2.900(8) . . ?
Bi Si2 3.708(3) . . ?
Bi C223 4.046(9) . . ?
Bi C26 3.846(10) . . ?
Bi C32 2.894(6) . . ?
Bi Si3 3.727(2) . . ?
Bi C323 4.085(9) . . ?
Bi C36 3.875(8) . . ?
Bi H123b 3.7789(13) . . ?
Bi H161c 3.7088(10) . . ?
Bi H223b 3.7178(12) . . ?
Bi H323b 3.7985(11) . . ?
Bi H361c 3.7345(9) . . ?
N11 N12 2.306(7) . . ?
N11 C13 2.386(13) . . ?
N11 C14 2.721(13) . . ?
N11 C15 2.359(10) . . ?
N11 C161 2.410(9) . . ?
N11 H161c 2.439(6) . . ?
C12 Si1 2.737(7) . . ?
C12 C14 2.382(11) . . ?
C12 C15 2.757(9) . . ?
C12 C16 2.354(9) . . ?
C12 H13 2.092(10) . . ?
C12 H223b 2.565(7) . . ?
N12 C122 2.945(13) . . ?
N12 C123 2.953(8) . . ?
N12 C13 2.488(10) . . ?
N12 H223b 2.581(6) . . ?
Si1 C13 3.163(7) . . ?
Si1 H121a 2.388(3) . . ?
Si1 H121b 2.387(2) . . ?
Si1 H121c 2.431(3) . . ?
Si1 H122a 2.378(2) . . ?
Si1 H122b 2.379(3) . . ?
Si1 H122c 2.387(3) . . ?
Si1 H123a 2.384(2) . . ?
Si1 H123b 2.384(2) . . ?
Si1 H123c 2.4014(18) . . ?
Si1 H13 2.825(2) . . ?
C121 C123 2.964(15) . . ?
C122 C123 2.994(14) . . ?
C13 C15 2.393(10) . . ?
C13 C16 2.741(13) . . ?
C13 H14 2.010(8) . . ?
C14 C16 2.364(15) . . ?
C14 H13 2.036(8) . . ?
C14 H15 2.068(9) . . ?
C15 C161 2.504(15) . . ?
C15 H14 2.056(10) . . ?
C16 H15 2.044(8) . . ?
C16 H161a 2.058(7) . . ?
C16 H161b 2.056(8) . . ?
C16 H161c 2.040(10) . . ?
C161 H15 2.699(11) . . ?
N21 N22 2.286(9) . . ?
N21 C23 2.367(11) . . ?
N21 C24 2.718(13) . . ?
N21 C25 2.371(13) . . ?
N21 C261 2.424(12) . . ?
N21 H261a 2.606(6) . . ?
C22 Si2 2.753(8) . . ?
C22 C24 2.388(14) . . ?
C22 C25 2.765(14) . . ?
C22 C26 2.360(12) . . ?
C22 H23 2.076(8) . . ?
C22 H323b 2.666(5) . . ?
N22 C221 2.991(12) . . ?
N22 C222 2.984(12) . . ?
N22 C223 2.950(13) . . ?
N22 C23 2.488(13) . . ?
N22 H323b 2.563(5) . . ?
Si2 C23 3.191(11) . . ?
Si2 H221a 2.401(3) . . ?
Si2 H221b 2.402(2) . . ?
Si2 H221c 2.421(2) . . ?
Si2 H222a 2.361(2) . . ?
Si2 H222b 2.361(2) . . ?
Si2 H222c 2.396(2) . . ?
Si2 H223a 2.364(3) . . ?
Si2 H223b 2.364(3) . . ?
Si2 H223c 2.377(3) . . ?
Si2 H23 2.839(3) . . ?
C221 C223 2.94(2) . . ?
C222 C223 2.998(14) . . ?
C23 C25 2.398(14) . . ?
C23 C26 2.735(12) . . ?
C23 H24 2.046(11) . . ?
C24 C26 2.350(14) . . ?
C24 H23 2.077(11) . . ?
C24 H25 2.056(11) . . ?
C25 C261 2.510(15) . . ?
C25 H24 2.034(10) . . ?
C25 H261b 2.664(10) . . ?
C26 H25 2.040(10) . . ?
C26 H261a 2.092(8) . . ?
C26 H261b 2.089(9) . . ?
C26 H261c 2.056(8) . . ?
C261 H25 2.698(12) . . ?
N31 N32 2.274(8) . . ?
N31 C33 2.383(8) . . ?
N31 C34 2.737(9) . . ?
N31 C35 2.384(10) . . ?
N31 C361 2.414(10) . . ?
N31 H361c 2.465(5) . . ?
C32 Si3 2.729(7) . . ?
C32 C34 2.412(11) . . ?
C32 C35 2.787(11) . . ?
C32 C36 2.355(11) . . ?
C32 H123b 2.611(7) . . ?
C32 H33 2.082(6) . . ?
N32 C322 2.992(13) . . ?
N32 C323 2.986(12) . . ?
N32 C33 2.472(9) . . ?
N32 H123b 2.580(7) . . ?
Si3 C33 3.153(8) . . ?
Si3 H321a 2.398(3) . . ?
Si3 H321b 2.398(3) . . ?
Si3 H321c 2.4227(19) . . ?
Si3 H322a 2.374(3) . . ?
Si3 H322b 2.374(3) . . ?
Si3 H322c 2.399(3) . . ?
Si3 H323a 2.361(3) . . ?
Si3 H323b 2.362(3) . . ?
Si3 H323c 2.399(3) . . ?
Si3 H33 2.805(3) . . ?
C321 C323 2.977(15) . . ?
C322 C323 2.980(16) . . ?
C33 C35 2.409(11) . . ?
C33 C36 2.731(10) . . ?
C33 H34 2.045(8) . . ?
C34 C36 2.355(10) . . ?
C34 H33 2.050(9) . . ?
C34 H35 2.079(9) . . ?
C35 C361 2.538(10) . . ?
C35 H34 2.056(8) . . ?
C36 H35 2.048(8) . . ?
C36 H361a 2.098(6) . . ?
C36 H361b 2.101(9) . . ?
C36 H361c 2.065(6) . . ?
H121a H121b 1.5514(5) . . ?
H121a H121c 1.5445(4) . . ?
H121a H13 2.1034(5) . . ?
H121b H121c 1.5446(5) . . ?
H122a H122b 1.5513(4) . . ?
H122a H122c 1.5501(4) . . ?
H122b H122c 1.5500(4) . . ?
H123a H123b 1.5513(5) . . ?
H123a H123c 1.5488(5) . . ?
H123b H123c 1.5488(4) . . ?
H13 H14 2.3182(6) . . ?
H14 H15 2.3781(8) . . ?
H161a H161b 1.5513(4) . . ?
H161a H161c 1.5678(5) . . ?
H161b H161c 1.5678(3) . . ?
H221a H221b 1.5513(6) . . ?
H221a H221c 1.5484(4) . . ?
H221a H23 2.1130(6) . . ?
H221b H221c 1.5484(3) . . ?
H222a H222b 1.5513(4) . . ?
H222a H222c 1.5458(4) . . ?
H222b H222c 1.5459(4) . . ?
H223a H223b 1.5513(5) . . ?
H223a H223c 1.5494(3) . . ?
H223b H223c 1.5494(4) . . ?
H23 H24 2.3776(5) . . ?
H24 H25 2.3544(7) . . ?
H261a H261b 1.5513(4) . . ?
H261a H261c 1.5461(4) . . ?
H261b H261c 1.5184(6) . . ?
H321a H321b 1.5513(4) . . ?
H321a H321c 1.5478(4) . . ?
H321a H33 2.1210(6) . . ?
H321b H321c 1.5478(5) . . ?
H322a H322b 1.5513(5) . . ?
H322a H322c 1.5475(3) . . ?
H322b H322c 1.5476(4) . . ?
H322b H33 2.3889(6) . . ?
H323a H323b 1.5513(4) . . ?
H323a H323c 1.5457(5) . . ?
H323b H323c 1.5456(3) . . ?
H33 H34 2.3533(5) . . ?
H34 H35 2.3878(8) . . ?
H361a H361b 1.5514(4) . . ?
H361a H361c 1.5102(4) . . ?
H361b H361c 1.5450(5) . . ?

loop_
_geom_hbond_atom_site_label_D
_geom_hbond_atom_site_label_H
_geom_hbond_atom_site_label_A
_geom_hbond_site_symmetry_D
_geom_hbond_site_symmetry_H
_geom_hbond_site_symmetry_A
_geom_hbond_distance_DH
_geom_hbond_distance_HA
_geom_hbond_distance_DA
_geom_hbond_angle_DHA
_geom_hbond_publ_flag
? ? ? ? ? ? ? ? ? ? ?

loop_
_geom_torsion_atom_site_label_1
_geom_torsion_atom_site_label_2
_geom_torsion_atom_site_label_3
_geom_torsion_atom_site_label_4
_geom_torsion_site_symmetry_1
_geom_torsion_site_symmetry_2
_geom_torsion_site_symmetry_3
_geom_torsion_site_symmetry_4
_geom_torsion
_geom_torsion_publ_flag
? ? ? ? ? ? ? ? ? ?
